data_7033300
loop_
_publ_author_name
'Das, Mriganka'
'Nasani, Rajendar'
'Saha, Manideepa'
'Mobin, Shaikh M.'
'Mukhopadhyay, Suman'

_publ_section_title
;
 Nickel(ii) complexes with a flexible piperazinyl moiety: studies on DNA
 and protein binding and catecholase like properties.
;
_journal_issue 5
_journal_name_full 'Dalton transactions (Cambridge, England : 2003)'
_journal_page_first 2299
_journal_page_last 2310
_journal_paper_doi 10.1039/c4dt02675f
_journal_volume 44
_journal_year 2015
_chemical_formula_sum 'C11 H20 Cl N3 Ni O5'
_chemical_formula_weight 368.46
_chemical_name_systematic
;
 ?
;
_space_group_IT_number 19
_symmetry_cell_setting orthorhombic
_symmetry_space_group_name_Hall 'P 2ac 2ab'
_symmetry_space_group_name_H-M 'P 21 21 21'
_atom_sites_solution_hydrogens geom
_atom_sites_solution_primary direct
_atom_sites_solution_secondary difmap
_audit_creation_method SHELXL-97
_audit_update_record
;
2014-04-02 deposited with the CCDC.
2014-12-02 downloaded from the CCDC.
;
_cell_angle_alpha 90.00
_cell_angle_beta 90.00
_cell_angle_gamma 90.00
_cell_formula_units_Z 4
_cell_length_a 7.6658(3)
_cell_length_b 10.5251(6)
_cell_length_c 18.7540(6)
_cell_measurement_reflns_used 5816
_cell_measurement_temperature 150(2)
_cell_measurement_theta_max 32.5897
_cell_measurement_theta_min 3.2522
_cell_volume 1513.13(12)
_computing_cell_refinement 'CrysAlis RED, Oxford Diffraction Ltd.,'
_computing_data_collection 'CrysAlis CCD, Oxford Diffraction Ltd.,'
_computing_data_reduction 'CrysAlis RED, Oxford Diffraction Ltd.,'
_computing_molecular_graphics Ortep3
_computing_publication_material Shelx97
_computing_structure_refinement 'SHELXL-97 (Sheldrick, 1997)'
_computing_structure_solution 'SHELXS-97 (Sheldrick, 1997)'
_diffrn_ambient_temperature 150(2)
_diffrn_detector_area_resol_mean 15.9948
_diffrn_measured_fraction_theta_full 0.997
_diffrn_measured_fraction_theta_max 0.997
_diffrn_measurement_device_type 'OXFORD DIFFRACTION SUPER NOVA'
_diffrn_measurement_method \w/q-scan
_diffrn_radiation_monochromator graphite
_diffrn_radiation_source 'Micro-Focus (Mo) X-ray Source'
_diffrn_radiation_type MoK\a
_diffrn_radiation_wavelength 0.71073
_diffrn_reflns_av_R_equivalents 0.0298
_diffrn_reflns_av_sigmaI/netI 0.0273
_diffrn_reflns_limit_h_max 7
_diffrn_reflns_limit_h_min -9
_diffrn_reflns_limit_k_max 12
_diffrn_reflns_limit_k_min -11
_diffrn_reflns_limit_l_max 22
_diffrn_reflns_limit_l_min -20
_diffrn_reflns_number 10881
_diffrn_reflns_theta_full 25.00
_diffrn_reflns_theta_max 25.00
_diffrn_reflns_theta_min 3.29
_exptl_absorpt_coefficient_mu 1.483
_exptl_absorpt_correction_T_max 0.7460
_exptl_absorpt_correction_T_min 0.6404
_exptl_absorpt_correction_type multi-scan
_exptl_absorpt_process_details
;
CrysAlis RED, Oxford Diffraction Ltd.,
Version 1.171.31.7 (release 18-10-2006 CrysAlis171 .NET)
(compiled Oct 18 2006,16:28:17)
Empirical absorption correction using spherical harmonics,
 implemented in SCALE3 ABSPACK scaling algorithm.
;
_exptl_crystal_colour red
_exptl_crystal_density_diffrn 1.617
_exptl_crystal_density_method 'not measured'
_exptl_crystal_description block
_exptl_crystal_F_000 768
_exptl_crystal_size_max 0.33
_exptl_crystal_size_mid 0.26
_exptl_crystal_size_min 0.21
_refine_diff_density_max 0.385
_refine_diff_density_min -0.218
_refine_diff_density_rms 0.053
_refine_ls_abs_structure_details 'Flack H D (1983), Acta Cryst. A39, 876-881'
_refine_ls_abs_structure_Flack -0.01(2)
_refine_ls_extinction_method none
_refine_ls_goodness_of_fit_ref 1.087
_refine_ls_hydrogen_treatment riding
_refine_ls_matrix_type full
_refine_ls_number_parameters 194
_refine_ls_number_reflns 2656
_refine_ls_number_restraints 0
_refine_ls_restrained_S_all 1.087
_refine_ls_R_factor_all 0.0338
_refine_ls_R_factor_gt 0.0302
_refine_ls_shift/su_max 0.001
_refine_ls_shift/su_mean 0.000
_refine_ls_structure_factor_coef Fsqd
_refine_ls_weighting_details 'calc w=1/[\s^2^(Fo^2^)+(0.0446P)^2^+0.4014P] where P=(Fo^2^+2Fc^2^)/3'
_refine_ls_weighting_scheme calc
_refine_ls_wR_factor_gt 0.0784
_refine_ls_wR_factor_ref 0.0815
_reflns_number_gt 2485
_reflns_number_total 2656
_reflns_threshold_expression >2sigma(I)
_cod_data_source_file c4dt02675f2.cif
_cod_data_source_block sm091
_cod_depositor_comments
;
The following automatic conversions were performed:

'_symmetry_cell_setting' value 'Orthorhombic' changed to
'orthorhombic' according to
/usr/data/users/saulius/crontab/automatic-downloads/rss-feeds/RSC/lib/dictionaries/cif_core.dic
dictionary named 'cif_core.dic' version 2.4.2 from 2011-04-26.

Automatic conversion script
Id: cif_fix_values 2935 2014-11-11 08:27:57Z andrius 

 Adding full bibliography for 7033300--7033303.cif.
;
_cod_database_code 7033300

loop_
_symmetry_equiv_pos_as_xyz
'x, y, z'
'-x+1/2, -y, z+1/2'
'-x, y+1/2, -z+1/2'
'x+1/2, -y+1/2, -z'

loop_
_atom_site_label
_atom_site_type_symbol
_atom_site_fract_x
_atom_site_fract_y
_atom_site_fract_z
_atom_site_U_iso_or_equiv
_atom_site_adp_type
_atom_site_occupancy
_atom_site_symmetry_multiplicity
_atom_site_calc_flag
_atom_site_refinement_flags
Ni1 Ni 0.54316(5) 0.50559(4) 0.060539(17) 0.03448(13) Uani 1 1 d .
Cl1 Cl 0.86615(12) 0.82084(11) 0.17356(5) 0.0519(2) Uani 1 1 d .
O1 O 0.6551(3) 0.4802(3) -0.02349(11) 0.0456(6) Uani 1 1 d .
N1 N 0.6734(3) 0.3977(3) 0.11571(15) 0.0406(6) Uani 1 1 d .
N2 N 0.4121(3) 0.5495(3) 0.14177(13) 0.0419(7) Uani 1 1 d .
N3 N 0.3524(4) 0.6044(3) 0.02300(16) 0.0449(7) Uani 1 1 d .
C1 C 0.8636(5) 0.4052(5) -0.1056(2) 0.0643(11) Uani 1 1 d .
H1A H 0.8019 0.4676 -0.1351 0.096 Uiso 1 1 calc R
H1B H 0.8535 0.3209 -0.1274 0.096 Uiso 1 1 calc R
H1C H 0.9870 0.4288 -0.1021 0.096 Uiso 1 1 calc R
C2 C 0.7839(4) 0.4027(4) -0.03183(19) 0.0449(9) Uani 1 1 d .
C3 C 0.8478(4) 0.3233(4) 0.0196(2) 0.0492(9) Uani 1 1 d .
H3 H 0.9367 0.2654 0.0057 0.059 Uiso 1 1 calc R
C4 C 0.7924(4) 0.3197(4) 0.0923(2) 0.0432(8) Uani 1 1 d .
C5 C 0.8749(6) 0.2216(5) 0.1402(3) 0.0685(12) Uani 1 1 d .
H5A H 0.8270 0.2297 0.1884 0.103 Uiso 1 1 calc R
H5B H 1.0014 0.2349 0.1416 0.103 Uiso 1 1 calc R
H5C H 0.8500 0.1365 0.1217 0.103 Uiso 1 1 calc R
C6 C 0.6098(5) 0.3910(4) 0.18998(19) 0.0529(9) Uani 1 1 d .
H6A H 0.5377 0.3137 0.1963 0.064 Uiso 1 1 calc R
H6B H 0.7103 0.3854 0.2230 0.064 Uiso 1 1 calc R
C7 C 0.5054(5) 0.5040(5) 0.20706(16) 0.0597(10) Uani 1 1 d .
H7A H 0.5825 0.5721 0.2253 0.072 Uiso 1 1 calc R
H7B H 0.4196 0.4830 0.2447 0.072 Uiso 1 1 calc R
C8 C 0.3871(5) 0.6891(4) 0.1404(2) 0.0545(10) Uani 1 1 d .
H8A H 0.4919 0.7328 0.1593 0.065 Uiso 1 1 calc R
H8B H 0.2854 0.7135 0.1700 0.065 Uiso 1 1 calc R
C9 C 0.3568(6) 0.7253(4) 0.0630(2) 0.0565(9) Uani 1 1 d .
H9A H 0.2449 0.7714 0.0577 0.068 Uiso 1 1 calc R
H9B H 0.4523 0.7803 0.0454 0.068 Uiso 1 1 calc R
C10 C 0.2017(5) 0.5282(4) 0.0475(2) 0.0527(10) Uani 1 1 d .
H10A H 0.1875 0.4518 0.0172 0.063 Uiso 1 1 calc R
H10B H 0.0932 0.5790 0.0450 0.063 Uiso 1 1 calc R
C11 C 0.2406(4) 0.4900(5) 0.12466(19) 0.0531(9) Uani 1 1 d .
H11A H 0.1486 0.5219 0.1571 0.064 Uiso 1 1 calc R
H11B H 0.2474 0.3964 0.1292 0.064 Uiso 1 1 calc R
O111 O 1.0140(5) 0.8884(6) 0.1959(2) 0.134(2) Uani 1 1 d .
O222 O 0.7825(4) 0.7655(4) 0.23291(16) 0.0805(11) Uani 1 1 d .
O333 O 0.7469(4) 0.9040(4) 0.13830(17) 0.0793(10) Uani 1 1 d .
O444 O 0.9139(8) 0.7302(5) 0.1230(2) 0.143(2) Uani 1 1 d .
H3N H 0.338(4) 0.615(4) -0.017(2) 0.040(10) Uiso 1 1 d .

loop_
_atom_site_aniso_label
_atom_site_aniso_U_11
_atom_site_aniso_U_22
_atom_site_aniso_U_33
_atom_site_aniso_U_23
_atom_site_aniso_U_13
_atom_site_aniso_U_12
Ni1 0.0369(2) 0.0366(2) 0.02990(19) 0.0011(2) 0.00458(14) 0.0036(2)
Cl1 0.0422(4) 0.0709(7) 0.0425(4) 0.0049(5) 0.0024(4) 0.0070(4)
O1 0.0512(12) 0.0493(17) 0.0365(10) -0.0020(12) 0.0109(9) 0.0095(13)
N1 0.0418(14) 0.0385(17) 0.0414(15) 0.0007(13) -0.0032(12) -0.0021(13)
N2 0.0399(15) 0.0533(19) 0.0324(13) 0.0031(12) 0.0029(10) 0.0045(12)
N3 0.0522(17) 0.050(2) 0.0322(15) 0.0045(14) -0.0006(14) 0.0137(15)
C1 0.062(2) 0.071(3) 0.060(2) -0.018(2) 0.026(2) -0.003(2)
C2 0.0408(18) 0.044(2) 0.050(2) -0.0130(18) 0.0115(15) -0.0076(17)
C3 0.0356(17) 0.047(2) 0.065(2) -0.012(2) 0.0033(16) 0.0024(16)
C4 0.0293(15) 0.041(2) 0.060(2) -0.0006(17) -0.0097(15) -0.0048(15)
C5 0.061(2) 0.064(3) 0.080(3) 0.001(2) -0.016(2) 0.018(2)
C6 0.060(2) 0.057(3) 0.0418(19) 0.0075(18) -0.0036(16) 0.0033(19)
C7 0.068(2) 0.081(3) 0.0306(15) 0.008(2) 0.0015(14) 0.007(2)
C8 0.057(2) 0.050(2) 0.057(2) -0.0170(19) 0.0013(17) 0.0016(19)
C9 0.067(2) 0.039(2) 0.063(2) 0.002(2) 0.011(2) 0.0029(18)
C10 0.0423(17) 0.059(3) 0.057(2) -0.0108(18) -0.0059(15) 0.0026(17)
C11 0.0439(17) 0.052(2) 0.063(2) 0.004(2) 0.0120(15) -0.0049(18)
O111 0.089(2) 0.191(5) 0.122(3) 0.063(3) -0.046(2) -0.070(3)
O222 0.0785(19) 0.109(3) 0.0545(16) 0.0257(18) 0.0011(15) -0.019(2)
O333 0.0720(19) 0.093(3) 0.0729(19) 0.0234(19) -0.0009(16) 0.0213(18)
O444 0.197(5) 0.138(4) 0.096(3) -0.020(3) 0.035(3) 0.084(4)

loop_
_atom_type_symbol
_atom_type_description
_atom_type_scat_dispersion_real
_atom_type_scat_dispersion_imag
_atom_type_scat_source
C C 0.0033 0.0016 'International Tables Vol C Tables 4.2.6.8 and 6.1.1.4'
H H 0.0000 0.0000 'International Tables Vol C Tables 4.2.6.8 and 6.1.1.4'
N N 0.0061 0.0033 'International Tables Vol C Tables 4.2.6.8 and 6.1.1.4'
O O 0.0106 0.0060 'International Tables Vol C Tables 4.2.6.8 and 6.1.1.4'
Cl Cl 0.1484 0.1585 'International Tables Vol C Tables 4.2.6.8 and 6.1.1.4'
Ni Ni 0.3393 1.1124 'International Tables Vol C Tables 4.2.6.8 and 6.1.1.4'

loop_
_geom_angle_atom_site_label_1
_geom_angle_atom_site_label_2
_geom_angle_atom_site_label_3
_geom_angle
O1 Ni1 N1 98.14(12)
O1 Ni1 N2 172.55(12)
N1 Ni1 N2 89.20(12)
O1 Ni1 N3 96.95(12)
N1 Ni1 N3 162.57(12)
N2 Ni1 N3 76.01(12)
O444 Cl1 O111 109.8(4)
O444 Cl1 O222 111.9(3)
O111 Cl1 O222 109.9(2)
O444 Cl1 O333 105.8(3)
O111 Cl1 O333 110.2(3)
O222 Cl1 O333 109.1(2)
C2 O1 Ni1 124.1(2)
C4 N1 C6 121.3(3)
C4 N1 Ni1 125.5(3)
C6 N1 Ni1 112.5(2)
C8 N2 C11 107.4(3)
C8 N2 C7 113.1(3)
C11 N2 C7 117.6(3)
C8 N2 Ni1 107.4(2)
C11 N2 Ni1 101.1(2)
C7 N2 Ni1 109.2(2)
C9 N3 C10 109.1(3)
C9 N3 Ni1 105.2(2)
C10 N3 Ni1 100.7(2)
C9 N3 H3N 112(3)
C10 N3 H3N 105(3)
Ni1 N3 H3N 123(3)
C2 C1 H1A 109.5
C2 C1 H1B 109.5
H1A C1 H1B 109.5
C2 C1 H1C 109.5
H1A C1 H1C 109.5
H1B C1 H1C 109.5
O1 C2 C3 125.1(3)
O1 C2 C1 114.1(4)
C3 C2 C1 120.8(3)
C2 C3 C4 125.6(3)
C2 C3 H3 117.2
C4 C3 H3 117.2
N1 C4 C3 120.9(4)
N1 C4 C5 121.6(4)
C3 C4 C5 117.5(3)
C4 C5 H5A 109.5
C4 C5 H5B 109.5
H5A C5 H5B 109.5
C4 C5 H5C 109.5
H5A C5 H5C 109.5
H5B C5 H5C 109.5
C7 C6 N1 110.3(3)
C7 C6 H6A 109.6
N1 C6 H6A 109.6
C7 C6 H6B 109.6
N1 C6 H6B 109.6
H6A C6 H6B 108.1
C6 C7 N2 109.9(3)
C6 C7 H7A 109.7
N2 C7 H7A 109.7
C6 C7 H7B 109.7
N2 C7 H7B 109.7
H7A C7 H7B 108.2
N2 C8 C9 106.5(3)
N2 C8 H8A 110.4
C9 C8 H8A 110.4
N2 C8 H8B 110.4
C9 C8 H8B 110.4
H8A C8 H8B 108.6
N3 C9 C8 105.8(3)
N3 C9 H9A 110.6
C8 C9 H9A 110.6
N3 C9 H9B 110.6
C8 C9 H9B 110.6
H9A C9 H9B 108.7
N3 C10 C11 106.5(3)
N3 C10 H10A 110.4
C11 C10 H10A 110.4
N3 C10 H10B 110.4
C11 C10 H10B 110.4
H10A C10 H10B 108.6
N2 C11 C10 105.3(3)
N2 C11 H11A 110.7
C10 C11 H11A 110.7
N2 C11 H11B 110.7
C10 C11 H11B 110.7
H11A C11 H11B 108.8

loop_
_geom_bond_atom_site_label_1
_geom_bond_atom_site_label_2
_geom_bond_distance
Ni1 O1 1.814(2)
Ni1 N1 1.832(3)
Ni1 N2 1.883(3)
Ni1 N3 1.928(3)
Cl1 O444 1.394(4)
Cl1 O111 1.402(4)
Cl1 O222 1.410(3)
Cl1 O333 1.428(3)
O1 C2 1.291(4)
N1 C4 1.303(5)
N1 C6 1.478(4)
N2 C8 1.483(5)
N2 C11 1.491(5)
N2 C7 1.497(4)
N3 C9 1.478(5)
N3 C10 1.479(5)
N3 H3N 0.77(4)
C1 C2 1.513(5)
C1 H1A 0.9800
C1 H1B 0.9800
C1 H1C 0.9800
C2 C3 1.366(6)
C3 C4 1.429(5)
C3 H3 0.9500
C4 C5 1.508(6)
C5 H5A 0.9800
C5 H5B 0.9800
C5 H5C 0.9800
C6 C7 1.469(6)
C6 H6A 0.9900
C6 H6B 0.9900
C7 H7A 0.9900
C7 H7B 0.9900
C8 C9 1.519(6)
C8 H8A 0.9900
C8 H8B 0.9900
C9 H9A 0.9900
C9 H9B 0.9900
C10 C11 1.532(5)
C10 H10A 0.9900
C10 H10B 0.9900
C11 H11A 0.9900
C11 H11B 0.9900

loop_
_geom_torsion_atom_site_label_1
_geom_torsion_atom_site_label_2
_geom_torsion_atom_site_label_3
_geom_torsion_atom_site_label_4
_geom_torsion
N1 Ni1 O1 C2 1.3(3)
N2 Ni1 O1 C2 171.3(8)
N3 Ni1 O1 C2 -169.9(3)
O1 Ni1 N1 C4 -7.3(3)
N2 Ni1 N1 C4 174.0(3)
N3 Ni1 N1 C4 142.4(4)
O1 Ni1 N1 C6 -177.5(3)
N2 Ni1 N1 C6 3.8(3)
N3 Ni1 N1 C6 -27.8(6)
O1 Ni1 N2 C8 -33.0(10)
N1 Ni1 N2 C8 137.1(2)
N3 Ni1 N2 C8 -52.2(2)
O1 Ni1 N2 C11 79.4(10)
N1 Ni1 N2 C11 -110.5(2)
N3 Ni1 N2 C11 60.1(2)
O1 Ni1 N2 C7 -156.0(8)
N1 Ni1 N2 C7 14.1(3)
N3 Ni1 N2 C7 -175.2(3)
O1 Ni1 N3 C9 -123.3(2)
N1 Ni1 N3 C9 87.0(5)
N2 Ni1 N3 C9 54.3(2)
O1 Ni1 N3 C10 123.4(2)
N1 Ni1 N3 C10 -26.4(6)
N2 Ni1 N3 C10 -59.1(2)
Ni1 O1 C2 C3 4.2(5)
Ni1 O1 C2 C1 -175.8(3)
O1 C2 C3 C4 -5.2(6)
C1 C2 C3 C4 174.8(4)
C6 N1 C4 C3 177.3(3)
Ni1 N1 C4 C3 7.9(5)
C6 N1 C4 C5 -1.9(5)
Ni1 N1 C4 C5 -171.3(3)
C2 C3 C4 N1 -1.3(6)
C2 C3 C4 C5 177.9(4)
C4 N1 C6 C7 168.1(3)
Ni1 N1 C6 C7 -21.2(4)
N1 C6 C7 N2 32.1(4)
C8 N2 C7 C6 -148.3(3)
C11 N2 C7 C6 85.5(4)
Ni1 N2 C7 C6 -28.8(4)
C11 N2 C8 C9 -69.5(4)
C7 N2 C8 C9 159.1(3)
Ni1 N2 C8 C9 38.6(3)
C10 N3 C9 C8 63.8(4)
Ni1 N3 C9 C8 -43.6(3)
N2 C8 C9 N3 4.0(4)
C9 N3 C10 C11 -67.2(4)
Ni1 N3 C10 C11 43.2(3)
C8 N2 C11 C10 65.6(4)
C7 N2 C11 C10 -165.5(3)
Ni1 N2 C11 C10 -46.8(3)
N3 C10 C11 N2 1.4(4)
